data_2233232
loop_
_publ_author_name
'Cao, Qiang'
'Duan, Bao-Rong'
'Zhu, Bin'
'Cao, Zhen'

_publ_section_title
;
 1<i>H</i>-Imidazol-3-ium-4-carboxylate
;
_journal_coeditor_code LD2040
_journal_issue 1
_journal_name_full 'Acta Crystallographica Section E'
_journal_page_first o134
_journal_page_last o135
_journal_paper_doi 10.1107/S1600536811052998
_journal_volume 68
_journal_year 2012
_chemical_formula_iupac 'C4 H4 N2 O2'
_chemical_formula_moiety 'C4 H4 N2 O2'
_chemical_formula_sum 'C4 H4 N2 O2'
_chemical_formula_weight 112.09
_chemical_name_systematic
;
1<i>H</i>-Imidazol-3-ium-4-carboxylate
;
_space_group_IT_number 33
_symmetry_cell_setting orthorhombic
_symmetry_space_group_name_Hall 'P 2c -2n'
_symmetry_space_group_name_H-M 'P n a 21'
_atom_sites_solution_hydrogens geom
_atom_sites_solution_primary direct
_atom_sites_solution_secondary difmap
_audit_creation_method SHELXL-97
_cell_angle_alpha 90.00
_cell_angle_beta 90.00
_cell_angle_gamma 90.00
_cell_formula_units_Z 4
_cell_length_a 10.474(6)
_cell_length_b 11.676(7)
_cell_length_c 3.674(2)
_cell_measurement_reflns_used 1380
_cell_measurement_temperature 298(2)
_cell_measurement_theta_max 26.97
_cell_measurement_theta_min 2.61
_cell_volume 449.3(4)
_computing_cell_refinement 'SAINT (Bruker, 2008)'
_computing_data_collection 'APEX2 (Bruker, 2008)'
_computing_data_reduction 'SAINT (Bruker, 2008)'
_computing_molecular_graphics 'SHELXTL (Sheldrick, 2008)'
_computing_publication_material 'SHELXTL (Sheldrick, 2008)'
_computing_structure_refinement 'SHELXL97 (Sheldrick, 2008)'
_computing_structure_solution 'SHELXS97 (Sheldrick, 2008)'
_diffrn_ambient_temperature 298(2)
_diffrn_measured_fraction_theta_full 0.985
_diffrn_measured_fraction_theta_max 0.985
_diffrn_measurement_device_type 'Bruker APEXII CCD area-detector'
_diffrn_measurement_method 'phi and omega scans'
_diffrn_radiation_monochromator graphite
_diffrn_radiation_source 'fine-focus sealed tube'
_diffrn_radiation_type MoK\a
_diffrn_radiation_wavelength 0.71073
_diffrn_reflns_av_R_equivalents 0.0230
_diffrn_reflns_av_sigmaI/netI 0.0187
_diffrn_reflns_limit_h_max 12
_diffrn_reflns_limit_h_min -12
_diffrn_reflns_limit_k_max 12
_diffrn_reflns_limit_k_min -14
_diffrn_reflns_limit_l_max 4
_diffrn_reflns_limit_l_min -4
_diffrn_reflns_number 2280
_diffrn_reflns_theta_full 25.99
_diffrn_reflns_theta_max 25.99
_diffrn_reflns_theta_min 2.61
_exptl_absorpt_coefficient_mu 0.136
_exptl_absorpt_correction_T_max 0.9759
_exptl_absorpt_correction_T_min 0.9668
_exptl_absorpt_correction_type multi-scan
_exptl_absorpt_process_details '(SADABS; Sheldrick, 1996)'
_exptl_crystal_colour Colourless
_exptl_crystal_density_diffrn 1.657
_exptl_crystal_density_method 'not measured'
_exptl_crystal_description Block
_exptl_crystal_F_000 232
_exptl_crystal_size_max 0.25
_exptl_crystal_size_mid 0.21
_exptl_crystal_size_min 0.18
_refine_diff_density_max 0.116
_refine_diff_density_min -0.189
_refine_ls_extinction_method none
_refine_ls_goodness_of_fit_ref 1.095
_refine_ls_hydrogen_treatment constr
_refine_ls_matrix_type full
_refine_ls_number_parameters 73
_refine_ls_number_reflns 510
_refine_ls_number_restraints 1
_refine_ls_restrained_S_all 1.093
_refine_ls_R_factor_all 0.0323
_refine_ls_R_factor_gt 0.0293
_refine_ls_shift/su_max 0.000
_refine_ls_shift/su_mean 0.000
_refine_ls_structure_factor_coef Fsqd
_refine_ls_weighting_details 'calc w=1/[\s^2^(Fo^2^)+(0.0578P)^2^+0.0406P] where P=(Fo^2^+2Fc^2^)/3'
_refine_ls_weighting_scheme calc
_refine_ls_wR_factor_gt 0.0786
_refine_ls_wR_factor_ref 0.0827
_reflns_number_gt 480
_reflns_number_total 510
_reflns_threshold_expression I>2sigma(I)
_cod_data_source_file ld2040.cif
_cod_data_source_block I
_cod_original_cell_volume 449.3(5)
_cod_database_code 2233232
_cod_database_fobs_code 2233232

loop_
_symmetry_equiv_pos_as_xyz
'x, y, z'
'-x, -y, z+1/2'
'x+1/2, -y+1/2, z'
'-x+1/2, y+1/2, z+1/2'

loop_
_atom_site_type_symbol
_atom_site_label
_atom_site_fract_x
_atom_site_fract_y
_atom_site_fract_z
_atom_site_U_iso_or_equiv
_atom_site_adp_type
_atom_site_calc_flag
_atom_site_refinement_flags
_atom_site_occupancy
_atom_site_symmetry_multiplicity
C C2 0.15183(19) 0.33109(16) 0.6250(7) 0.0265(5) Uani d . 1 1
C C1 0.20900(19) 0.44287(17) 0.5153(6) 0.0268(5) Uani d . 1 1
N N2 0.10851(15) 0.15065(14) 0.7501(6) 0.0302(5) Uani d . 1 1
H H2 0.1149 0.0774 0.7660 0.036 Uiso calc R 1 1
C C4 0.0113(2) 0.21278(18) 0.8693(7) 0.0301(5) Uani d . 1 1
H H4 -0.0610 0.1844 0.9853 0.036 Uiso calc R 1 1
O O2 0.31910(13) 0.43682(12) 0.3734(5) 0.0361(5) Uani d . 1 1
O O1 0.14526(14) 0.53104(13) 0.5736(6) 0.0367(5) Uani d . 1 1
N N1 0.03417(16) 0.32279(14) 0.7956(6) 0.0284(5) Uani d . 1 1
H H1 -0.0158 0.3791 0.8456 0.034 Uiso calc R 1 1
C C3 0.1970(2) 0.22218(17) 0.5977(7) 0.0280(5) Uani d . 1 1
H H3 0.2743 0.2003 0.4940 0.034 Uiso calc R 1 1

loop_
_atom_site_aniso_label
_atom_site_aniso_U_11
_atom_site_aniso_U_22
_atom_site_aniso_U_33
_atom_site_aniso_U_12
_atom_site_aniso_U_13
_atom_site_aniso_U_23
C2 0.0254(9) 0.0223(10) 0.0320(13) 0.0003(8) -0.0016(10) 0.0003(10)
C1 0.0295(11) 0.0190(9) 0.0319(13) 0.0011(8) -0.0047(9) 0.0035(9)
N2 0.0323(9) 0.0181(8) 0.0401(11) -0.0007(7) -0.0033(9) 0.0011(9)
C4 0.0275(10) 0.0271(10) 0.0358(14) -0.0035(8) -0.0004(9) 0.0032(11)
O2 0.0324(8) 0.0235(7) 0.0524(12) -0.0013(6) 0.0078(8) 0.0043(9)
O1 0.0352(8) 0.0203(7) 0.0545(12) 0.0047(6) -0.0018(8) 0.0025(9)
N1 0.0279(9) 0.0203(8) 0.0371(11) 0.0024(7) -0.0016(9) -0.0004(8)
C3 0.0261(9) 0.0222(10) 0.0357(14) -0.0005(8) -0.0022(10) 0.0017(10)

loop_
_atom_type_symbol
_atom_type_description
_atom_type_scat_dispersion_real
_atom_type_scat_dispersion_imag
_atom_type_scat_source
C C 0.0033 0.0016 'International Tables Vol C Tables 4.2.6.8 and 6.1.1.4'
H H 0.0000 0.0000 'International Tables Vol C Tables 4.2.6.8 and 6.1.1.4'
N N 0.0061 0.0033 'International Tables Vol C Tables 4.2.6.8 and 6.1.1.4'
O O 0.0106 0.0060 'International Tables Vol C Tables 4.2.6.8 and 6.1.1.4'

loop_
_geom_angle_atom_site_label_1
_geom_angle_atom_site_label_2
_geom_angle_atom_site_label_3
_geom_angle
C3 C2 N1 106.10(17)
C3 C2 C1 131.2(2)
N1 C2 C1 122.71(17)
O1 C1 O2 127.19(19)
O1 C1 C2 117.49(18)
O2 C1 C2 115.32(18)
C4 N2 C3 108.78(17)
C4 N2 H2 125.6
C3 N2 H2 125.6
N2 C4 N1 108.81(19)
N2 C4 H4 125.6
N1 C4 H4 125.6
C4 N1 C2 108.57(17)
C4 N1 H1 125.7
C2 N1 H1 125.7
C2 C3 N2 107.74(19)
C2 C3 H3 126.1
N2 C3 H3 126.1

loop_
_geom_bond_atom_site_label_1
_geom_bond_atom_site_label_2
_geom_bond_distance
C2 C3 1.361(3)
C2 N1 1.386(3)
C2 C1 1.491(3)
C1 O1 1.246(3)
C1 O2 1.267(3)
N2 C4 1.324(3)
N2 C3 1.368(3)
N2 H2 0.8600
C4 N1 1.334(3)
C4 H4 0.9300
N1 H1 0.8600
C3 H3 0.9300

loop_
_geom_hbond_atom_site_label_D
_geom_hbond_atom_site_label_H
_geom_hbond_atom_site_label_A
_geom_hbond_site_symmetry_A
_geom_hbond_distance_DH
_geom_hbond_distance_HA
_geom_hbond_distance_DA
_geom_hbond_angle_DHA
N2 H2 O2 4_545 0.86 1.82 2.648(2) 159.9
N1 H1 O1 2_565 0.86 1.91 2.736(2) 161.1

loop_
_geom_torsion_atom_site_label_1
_geom_torsion_atom_site_label_2
_geom_torsion_atom_site_label_3
_geom_torsion_atom_site_label_4
_geom_torsion
C3 C2 C1 O1 -180.0(3)
N1 C2 C1 O1 -1.9(3)
C3 C2 C1 O2 -0.5(4)
N1 C2 C1 O2 177.6(2)
C3 N2 C4 N1 0.4(3)
N2 C4 N1 C2 -0.6(3)
C3 C2 N1 C4 0.5(3)
C1 C2 N1 C4 -178.0(2)
N1 C2 C3 N2 -0.2(3)
C1 C2 C3 N2 178.1(2)
C4 N2 C3 C2 -0.1(3)

loop_
_cod_related_entry_id
_cod_related_entry_database
_cod_related_entry_code
1 ChemSpider 13460
